data_2234380
loop_
_publ_author_name
'Gao, Xue'
'Chen, Gang'

_publ_section_title
;
 5\a-Hydroxyeudesm-4(15),11(13)-dien-8\b,12-olide
;
_journal_coeditor_code RN2102
_journal_issue 4
_journal_name_full 'Acta Crystallographica Section E'
_journal_page_first o1208
_journal_paper_doi 10.1107/S1600536812012470
_journal_volume 68
_journal_year 2012
_chemical_formula_iupac 'C15 H20 O3'
_chemical_formula_moiety 'C15 H20 O3'
_chemical_formula_sum 'C15 H20 O3'
_chemical_formula_weight 248.31
_chemical_name_systematic
;
5\a-Hydroxyeudesm-4(15),11(13)-dien-8\b,12-olide
;
_space_group_IT_number 4
_symmetry_cell_setting monoclinic
_symmetry_space_group_name_Hall 'P 2yb'
_symmetry_space_group_name_H-M 'P 1 21 1'
_atom_sites_solution_hydrogens geom
_atom_sites_solution_primary direct
_atom_sites_solution_secondary difmap
_audit_creation_method SHELXL-97
_cell_angle_alpha 90.00
_cell_angle_beta 101.154(3)
_cell_angle_gamma 90.00
_cell_formula_units_Z 2
_cell_length_a 7.893(2)
_cell_length_b 7.034(2)
_cell_length_c 12.166(4)
_cell_measurement_reflns_used 1583
_cell_measurement_temperature 296(2)
_cell_measurement_theta_max 23.79
_cell_measurement_theta_min 2.85
_cell_volume 662.7(3)
_computing_cell_refinement 'SAINT (Bruker, 2006)'
_computing_data_collection 'APEX2 (Bruker, 2006)'
_computing_data_reduction 'SAINT (Bruker, 2006)'
_computing_molecular_graphics 'SHELXTL (Sheldrick, 2008)'
_computing_publication_material 'SHELXTL (Sheldrick, 2008)'
_computing_structure_refinement 'SHELXL97 (Sheldrick, 2008)'
_computing_structure_solution 'SHELXS97 (Sheldrick, 2008)'
_diffrn_ambient_temperature 296(2)
_diffrn_measured_fraction_theta_full 0.986
_diffrn_measured_fraction_theta_max 0.986
_diffrn_measurement_device_type 'Bruker APEXII CCD'
_diffrn_measurement_method '\f and \w scans'
_diffrn_radiation_monochromator graphite
_diffrn_radiation_source 'fine-focus sealed tube'
_diffrn_radiation_type MoK\a
_diffrn_radiation_wavelength 0.71073
_diffrn_reflns_av_R_equivalents 0.0238
_diffrn_reflns_av_sigmaI/netI 0.0261
_diffrn_reflns_limit_h_max 9
_diffrn_reflns_limit_h_min -9
_diffrn_reflns_limit_k_max 7
_diffrn_reflns_limit_k_min -8
_diffrn_reflns_limit_l_max 14
_diffrn_reflns_limit_l_min -13
_diffrn_reflns_number 3673
_diffrn_reflns_theta_full 25.50
_diffrn_reflns_theta_max 25.50
_diffrn_reflns_theta_min 2.85
_exptl_absorpt_coefficient_mu 0.085
_exptl_absorpt_correction_T_max 0.9840
_exptl_absorpt_correction_T_min 0.9807
_exptl_absorpt_correction_type multi-scan
_exptl_absorpt_process_details '(SADABS; Bruker, 2006)'
_exptl_crystal_colour colorless
_exptl_crystal_density_diffrn 1.244
_exptl_crystal_density_method 'not measured'
_exptl_crystal_description block
_exptl_crystal_F_000 268
_exptl_crystal_size_max 0.23
_exptl_crystal_size_mid 0.20
_exptl_crystal_size_min 0.19
_refine_diff_density_max 0.120
_refine_diff_density_min -0.170
_refine_ls_extinction_method none
_refine_ls_goodness_of_fit_ref 1.082
_refine_ls_hydrogen_treatment constr
_refine_ls_matrix_type full
_refine_ls_number_parameters 165
_refine_ls_number_reflns 1323
_refine_ls_number_restraints 1
_refine_ls_restrained_S_all 1.082
_refine_ls_R_factor_all 0.0427
_refine_ls_R_factor_gt 0.0360
_refine_ls_shift/su_max 0.000
_refine_ls_shift/su_mean 0.000
_refine_ls_structure_factor_coef Fsqd
_refine_ls_weighting_details 'calc w=1/[\s^2^(Fo^2^)+(0.0460P)^2^+0.0260P] where P=(Fo^2^+2Fc^2^)/3'
_refine_ls_weighting_scheme calc
_refine_ls_wR_factor_gt 0.0799
_refine_ls_wR_factor_ref 0.0835
_reflns_number_gt 1159
_reflns_number_total 1323
_reflns_threshold_expression I>2\s(I)
_cod_data_source_file rn2102.cif
_cod_data_source_block I
_cod_original_sg_symbol_H-M 'P 21'
_cod_database_code 2234380

loop_
_symmetry_equiv_pos_as_xyz
'x, y, z'
'-x, y+1/2, -z'

loop_
_atom_site_type_symbol
_atom_site_label
_atom_site_fract_x
_atom_site_fract_y
_atom_site_fract_z
_atom_site_U_iso_or_equiv
_atom_site_adp_type
_atom_site_calc_flag
_atom_site_refinement_flags
_atom_site_occupancy
_atom_site_symmetry_multiplicity
C C1 0.5831(3) 0.5040(4) 0.2805(2) 0.0451(6) Uani d . 1 1
H H1 0.5843 0.6432 0.2844 0.054 Uiso calc R 1 1
C C2 0.6238(3) 0.4471(4) 0.1686(2) 0.0462(6) Uani d . 1 1
H H2A 0.7088 0.5353 0.1504 0.055 Uiso calc R 1 1
H H2B 0.5197 0.4618 0.1120 0.055 Uiso calc R 1 1
C C3 0.6920(3) 0.2446(4) 0.16056(19) 0.0404(6) Uani d . 1 1
C C4 0.7625(4) 0.2265(4) 0.0514(2) 0.0534(7) Uani d . 1 1
H H4A 0.6677 0.2421 -0.0118 0.064 Uiso calc R 1 1
H H4B 0.8442 0.3285 0.0486 0.064 Uiso calc R 1 1
C C5 0.8506(4) 0.0380(5) 0.0400(2) 0.0663(9) Uani d . 1 1
H H5A 0.8998 0.0396 -0.0272 0.080 Uiso calc R 1 1
H H5B 0.7660 -0.0635 0.0325 0.080 Uiso calc R 1 1
C C6 0.9931(4) -0.0002(5) 0.1417(2) 0.0619(8) Uani d . 1 1
H H6A 1.0384 -0.1275 0.1367 0.074 Uiso calc R 1 1
H H6B 1.0868 0.0893 0.1425 0.074 Uiso calc R 1 1
C C7 0.9243(3) 0.0189(4) 0.2486(2) 0.0428(6) Uani d . 1 1
C C8 0.8428(3) 0.2111(3) 0.26178(18) 0.0370(5) Uani d . 1 1
C C9 0.7793(3) 0.2326(3) 0.37155(18) 0.0364(5) Uani d . 1 1
H H9A 0.8753 0.2109 0.4332 0.044 Uiso calc R 1 1
H H9B 0.6931 0.1357 0.3752 0.044 Uiso calc R 1 1
C C10 0.7006(3) 0.4286(3) 0.38653(18) 0.0391(5) Uani d . 1 1
H H10 0.7921 0.5208 0.4142 0.047 Uiso calc R 1 1
C C11 0.5786(3) 0.4143(3) 0.46605(19) 0.0397(5) Uani d . 1 1
C C12 0.4025(3) 0.4029(3) 0.3975(2) 0.0439(6) Uani d . 1 1
C C13 0.5451(3) 0.0994(4) 0.1587(2) 0.0491(6) Uani d . 1 1
H H13A 0.4607 0.1147 0.0910 0.074 Uiso calc R 1 1
H H13B 0.4917 0.1202 0.2222 0.074 Uiso calc R 1 1
H H13C 0.5915 -0.0271 0.1618 0.074 Uiso calc R 1 1
C C14 0.9291(3) -0.1238(4) 0.3199(2) 0.0514(6) Uani d . 1 1
H H14A 0.9759 -0.2401 0.3049 0.062 Uiso calc R 1 1
H H14B 0.8857 -0.1079 0.3852 0.062 Uiso calc R 1 1
C C15 0.6070(3) 0.4053(4) 0.5758(2) 0.0516(7) Uani d . 1 1
H H15A 0.5149 0.3913 0.6127 0.062 Uiso calc R 1 1
H H15B 0.7192 0.4128 0.6168 0.062 Uiso calc R 1 1
O O1 0.9648(2) 0.3595(3) 0.25349(15) 0.0503(5) Uani d . 1 1
H H1A 1.0515 0.3445 0.3021 0.075 Uiso calc R 1 1
O O2 0.40859(19) 0.4391(3) 0.28997(13) 0.0530(5) Uani d . 1 1
O O3 0.2681(2) 0.3667(3) 0.42676(14) 0.0585(5) Uani d . 1 1

loop_
_atom_site_aniso_label
_atom_site_aniso_U_11
_atom_site_aniso_U_22
_atom_site_aniso_U_33
_atom_site_aniso_U_12
_atom_site_aniso_U_13
_atom_site_aniso_U_23
C1 0.0446(14) 0.0397(13) 0.0508(14) 0.0042(11) 0.0082(11) 0.0056(12)
C2 0.0434(13) 0.0513(15) 0.0420(13) 0.0031(12) 0.0038(10) 0.0127(12)
C3 0.0365(12) 0.0485(15) 0.0358(12) 0.0004(11) 0.0058(10) 0.0046(11)
C4 0.0549(15) 0.0681(19) 0.0381(13) 0.0003(15) 0.0112(11) 0.0055(13)
C5 0.0695(19) 0.083(2) 0.0496(16) 0.0125(18) 0.0210(14) -0.0051(15)
C6 0.0571(17) 0.072(2) 0.0608(17) 0.0137(15) 0.0213(14) -0.0028(15)
C7 0.0332(12) 0.0468(14) 0.0473(14) 0.0009(11) 0.0050(10) -0.0027(12)
C8 0.0299(11) 0.0393(12) 0.0405(12) -0.0064(10) 0.0037(9) 0.0032(10)
C9 0.0331(12) 0.0388(13) 0.0346(12) -0.0009(10) -0.0001(9) 0.0001(10)
C10 0.0360(12) 0.0373(13) 0.0421(12) -0.0046(11) 0.0030(9) -0.0010(11)
C11 0.0380(12) 0.0347(12) 0.0463(13) -0.0018(11) 0.0077(10) -0.0058(10)
C12 0.0395(13) 0.0425(14) 0.0491(14) 0.0017(11) 0.0076(10) -0.0060(11)
C13 0.0422(14) 0.0570(16) 0.0447(14) -0.0085(12) 0.0003(11) -0.0044(12)
C14 0.0465(14) 0.0438(15) 0.0634(16) 0.0054(12) 0.0096(12) -0.0006(13)
C15 0.0537(15) 0.0541(16) 0.0471(15) 0.0042(13) 0.0099(11) -0.0043(12)
O1 0.0357(9) 0.0532(11) 0.0608(11) -0.0118(8) 0.0062(7) 0.0067(9)
O2 0.0357(9) 0.0746(13) 0.0470(10) 0.0067(9) 0.0036(7) 0.0005(9)
O3 0.0364(9) 0.0772(13) 0.0632(11) -0.0042(9) 0.0130(8) -0.0094(10)

loop_
_atom_type_symbol
_atom_type_description
_atom_type_scat_dispersion_real
_atom_type_scat_dispersion_imag
_atom_type_scat_source
C C 0.0033 0.0016 'International Tables Vol C Tables 4.2.6.8 and 6.1.1.4'
H H 0.0000 0.0000 'International Tables Vol C Tables 4.2.6.8 and 6.1.1.4'
O O 0.0106 0.0060 'International Tables Vol C Tables 4.2.6.8 and 6.1.1.4'

loop_
_geom_angle_atom_site_label_1
_geom_angle_atom_site_label_2
_geom_angle_atom_site_label_3
_geom_angle
O2 C1 C2 110.7(2)
O2 C1 C10 104.44(17)
C2 C1 C10 117.9(2)
O2 C1 H1 107.8
C2 C1 H1 107.8
C10 C1 H1 107.8
C1 C2 C3 116.2(2)
C1 C2 H2A 108.2
C3 C2 H2A 108.2
C1 C2 H2B 108.2
C3 C2 H2B 108.2
H2A C2 H2B 107.4
C2 C3 C4 108.73(19)
C2 C3 C13 110.1(2)
C4 C3 C13 109.2(2)
C2 C3 C8 108.32(19)
C4 C3 C8 108.73(18)
C13 C3 C8 111.67(18)
C5 C4 C3 113.5(2)
C5 C4 H4A 108.9
C3 C4 H4A 108.9
C5 C4 H4B 108.9
C3 C4 H4B 108.9
H4A C4 H4B 107.7
C4 C5 C6 111.1(3)
C4 C5 H5A 109.4
C6 C5 H5A 109.4
C4 C5 H5B 109.4
C6 C5 H5B 109.4
H5A C5 H5B 108.0
C7 C6 C5 110.5(2)
C7 C6 H6A 109.5
C5 C6 H6A 109.5
C7 C6 H6B 109.5
C5 C6 H6B 109.5
H6A C6 H6B 108.1
C14 C7 C6 121.9(2)
C14 C7 C8 124.4(2)
C6 C7 C8 113.6(2)
O1 C8 C7 109.61(18)
O1 C8 C9 109.18(19)
C7 C8 C9 113.54(19)
O1 C8 C3 104.78(17)
C7 C8 C3 109.00(19)
C9 C8 C3 110.37(17)
C8 C9 C10 113.71(18)
C8 C9 H9A 108.8
C10 C9 H9A 108.8
C8 C9 H9B 108.8
C10 C9 H9B 108.8
H9A C9 H9B 107.7
C11 C10 C1 101.97(17)
C11 C10 C9 109.97(19)
C1 C10 C9 113.80(19)
C11 C10 H10 110.3
C1 C10 H10 110.3
C9 C10 H10 110.3
C15 C11 C12 121.9(2)
C15 C11 C10 131.1(2)
C12 C11 C10 106.96(19)
O3 C12 O2 121.7(2)
O3 C12 C11 128.9(2)
O2 C12 C11 109.43(19)
C3 C13 H13A 109.5
C3 C13 H13B 109.5
H13A C13 H13B 109.5
C3 C13 H13C 109.5
H13A C13 H13C 109.5
H13B C13 H13C 109.5
C7 C14 H14A 120.0
C7 C14 H14B 120.0
H14A C14 H14B 120.0
C11 C15 H15A 120.0
C11 C15 H15B 120.0
H15A C15 H15B 120.0
C8 O1 H1A 109.5
C12 O2 C1 110.15(17)

loop_
_geom_bond_atom_site_label_1
_geom_bond_atom_site_label_2
_geom_bond_distance
C1 O2 1.476(3)
C1 C2 1.512(3)
C1 C10 1.531(3)
C1 H1 0.9800
C2 C3 1.533(4)
C2 H2A 0.9700
C2 H2B 0.9700
C3 C4 1.541(3)
C3 C13 1.542(3)
C3 C8 1.556(3)
C4 C5 1.516(4)
C4 H4A 0.9700
C4 H4B 0.9700
C5 C6 1.526(4)
C5 H5A 0.9700
C5 H5B 0.9700
C6 C7 1.509(3)
C6 H6A 0.9700
C6 H6B 0.9700
C7 C14 1.323(4)
C7 C8 1.519(3)
C8 O1 1.437(3)
C8 C9 1.522(3)
C9 C10 1.538(3)
C9 H9A 0.9700
C9 H9B 0.9700
C10 C11 1.495(3)
C10 H10 0.9800
C11 C15 1.312(3)
C11 C12 1.478(3)
C12 O3 1.210(3)
C12 O2 1.342(3)
C13 H13A 0.9600
C13 H13B 0.9600
C13 H13C 0.9600
C14 H14A 0.9300
C14 H14B 0.9300
C15 H15A 0.9300
C15 H15B 0.9300
O1 H1A 0.8200

loop_
_geom_hbond_atom_site_label_D
_geom_hbond_atom_site_label_H
_geom_hbond_atom_site_label_A
_geom_hbond_site_symmetry_A
_geom_hbond_distance_DH
_geom_hbond_distance_HA
_geom_hbond_distance_DA
_geom_hbond_angle_DHA
O1 H1A O3 1_655 0.82 2.06 2.868(2) 168.2

loop_
_geom_torsion_atom_site_label_1
_geom_torsion_atom_site_label_2
_geom_torsion_atom_site_label_3
_geom_torsion_atom_site_label_4
_geom_torsion
O2 C1 C2 C3 -83.6(3)
C10 C1 C2 C3 36.5(3)
C1 C2 C3 C4 -168.0(2)
C1 C2 C3 C13 72.4(3)
C1 C2 C3 C8 -49.9(3)
C2 C3 C4 C5 174.0(2)
C13 C3 C4 C5 -65.8(3)
C8 C3 C4 C5 56.2(3)
C3 C4 C5 C6 -54.6(3)
C4 C5 C6 C7 52.6(3)
C5 C6 C7 C14 120.5(3)
C5 C6 C7 C8 -56.6(3)
C14 C7 C8 O1 127.5(3)
C6 C7 C8 O1 -55.5(3)
C14 C7 C8 C9 5.1(3)
C6 C7 C8 C9 -177.9(2)
C14 C7 C8 C3 -118.4(3)
C6 C7 C8 C3 58.6(2)
C2 C3 C8 O1 -56.8(2)
C4 C3 C8 O1 61.2(2)
C13 C3 C8 O1 -178.3(2)
C2 C3 C8 C7 -174.07(19)
C4 C3 C8 C7 -56.1(2)
C13 C3 C8 C7 64.5(2)
C2 C3 C8 C9 60.6(2)
C4 C3 C8 C9 178.6(2)
C13 C3 C8 C9 -60.9(2)
O1 C8 C9 C10 56.0(2)
C7 C8 C9 C10 178.61(18)
C3 C8 C9 C10 -58.7(2)
O2 C1 C10 C11 -26.1(2)
C2 C1 C10 C11 -149.3(2)
O2 C1 C10 C9 92.3(2)
C2 C1 C10 C9 -31.0(3)
C8 C9 C10 C11 156.08(18)
C8 C9 C10 C1 42.4(2)
C1 C10 C11 C15 -160.4(3)
C9 C10 C11 C15 78.5(3)
C1 C10 C11 C12 22.0(2)
C9 C10 C11 C12 -99.1(2)
C15 C11 C12 O3 -7.9(4)
C10 C11 C12 O3 170.0(3)
C15 C11 C12 O2 172.5(2)
C10 C11 C12 O2 -9.7(3)
O3 C12 O2 C1 172.3(2)
C11 C12 O2 C1 -8.1(3)
C2 C1 O2 C12 149.8(2)
C10 C1 O2 C12 22.0(3)

loop_
_cod_related_entry_id
_cod_related_entry_database
_cod_related_entry_code
1 ChemSpider 23325209
